data_4030853
loop_
_publ_author_name
'Slagtern, A.'
'Fjellvag, H.'

_publ_section_title
;
 Nickel distribution on aluminium sites in LaNiAl11O19
;
_journal_name_full 'European Journal of Solid State and Inorganic Chemistry'
_journal_page_first 1241
_journal_page_last 1252
_journal_volume 33
_journal_year 1996
_chemical_formula_sum 'Al11 La Ni O19'
_chemical_formula_weight 798.38
_space_group_IT_number 194
_symmetry_cell_setting hexagonal
_symmetry_Int_Tables_number 194
_symmetry_space_group_name_Hall '-P 6c 2c'
_symmetry_space_group_name_H-M 'P 63/m m c'
_cell_angle_alpha 90
_cell_angle_beta 90
_cell_angle_gamma 120
_cell_formula_units_Z 2
_cell_length_a 5.58968(4)
_cell_length_b 5.58968(4)
_cell_length_c 22.0141(2)
_cell_volume 595.670(8)
_diffrn_ambient_temperature 293
_diffrn_radiation_probe x-ray
_diffrn_radiation_wavelength 1.098
_exptl_absorpt_coefficient_mu 17.599
_exptl_crystal_density_diffrn 4.363
_exptl_crystal_F_000 746
_pd_proc_ls_prof_R_factor 0.054
_cod_data_source_file EJSSIC-1996-33-1241-1252.cif
_cod_data_source_block LaNiAl11O19
_cod_depositor_comments
;
synchrotron data, Rietveld refinements, GSAS software
thermal parameters not given, set to B = 1.
;
_cod_original_cell_volume 595.670(12)
_cod_database_code 4030853

loop_
_symmetry_equiv_pos_site_id
_symmetry_equiv_pos_as_xyz
1 x,y,z
2 x-y,x,1/2+z
3 -y,x-y,z
4 -x,-y,1/2+z
5 -x+y,-x,z
6 y,-x+y,1/2+z
7 -y,-x,1/2-z
8 x-y,-y,-z
9 x,x-y,1/2-z
10 y,x,-z
11 -x+y,y,1/2-z
12 -x,-x+y,-z
13 -x,-y,-z
14 -x+y,-x,1/2-z
15 y,-x+y,-z
16 x,y,1/2-z
17 x-y,x,-z
18 -y,x-y,1/2-z
19 y,x,1/2+z
20 -x+y,y,z
21 -x,-x+y,1/2+z
22 -y,-x,z
23 x-y,-y,1/2+z
24 x,x-y,z

loop_
_atom_site_label
_atom_site_type_symbol
_atom_site_thermal_displace_type
_atom_site_fract_x
_atom_site_fract_y
_atom_site_fract_z
_atom_site_occupancy
_atom_site_U_iso_or_equiv
La La Uiso 0.66667 0.33333 0.25000 0.965(4) 0.0127
Ni Ni Uiso 0.33333 0.66667 0.02700 0.327(5) 0.0127
Al1 Al Uiso 0.00000 0.00000 0.00000 1.000 0.0127
Al2 Al Uiso 0.33333 0.66667 0.02700 0.673(5) 0.0127
Al3 Al Uiso 0.33333 0.66667 0.18947(9) 1.000 0.0127
Al4 Al Uiso 0.8326(2) 0.6652(3) 0.10787(5) 1.000 0.0127
Al5 Al Uiso 0.00000 0.00000 0.2388(2) 0.500 0.0127
O1 O Uiso 0.1797(4) 0.3594(8) 0.25000 1.000 0.0127
O2 O Uiso 0.1517(3) 0.3034(6) 0.05390(10) 1.000 0.0127
O3 O Uiso 0.5055(3) 0.0110(5) 0.15160(10) 1.000 0.0127
O4 O Uiso 0.00000 0.00000 0.1507(2) 1.000 0.0127
O5 O Uiso 0.66667 0.33333 0.0574(2) 1.000 0.0127

loop_
_atom_type_symbol
_atom_type_description
_atom_type_scat_dispersion_real
_atom_type_scat_dispersion_imag
_atom_type_scat_source
Al Al 0.1328 0.1260 'S.Brennan & P.L.Cowan (1992).Rev.Sci.Instr.,63,650'
La La -0.0248 5.1864 'S.Brennan & P.L.Cowan (1992).Rev.Sci.Instr.,63,650'
Ni Ni -0.1289 2.3647 'S.Brennan & P.L.Cowan (1992).Rev.Sci.Instr.,63,650'
O O 0.0270 0.0157 'S.Brennan & P.L.Cowan (1992).Rev.Sci.Instr.,63,650'

loop_
_geom_angle_atom_site_label_1
_geom_angle_atom_site_label_2
_geom_angle_atom_site_label_3
_geom_angle
_geom_angle_site_symmetry_1
_geom_angle_site_symmetry_3
_geom_angle_publ_flag
O1 La O3 91.51(7) . . yes
O1 La O1 174.83(11) . 1_655 yes
O1 La O1 120.00(13) . 3_655 yes
O1 La O3 119.50(7) . 3_655 yes
O1 La O1 54.83(13) . 3_665 yes
O1 La O1 65.17(12) . 5_555 yes
O1 La O1 120.00(12) . 5_665 yes
O1 La O3 58.75(7) . 5_665 yes
O1 La O3 119.50(7) . 7_665 yes
O1 La O3 58.75(6) . 9_555 yes
O1 La O3 91.51(9) . 11_655 yes
O1 La O3 91.51(7) 1_655 . yes
O1 La O3 58.75(6) 3_655 . yes
O3 La O3 60.82(8) . 3_655 yes
O1 La O3 119.50(6) 3_665 . yes
O1 La O3 58.75(6) 5_555 . yes
O1 La O3 119.50(6) 5_665 . yes
O3 La O3 60.82(6) . 5_665 yes
O3 La O3 146.02(7) . 7_665 yes
O3 La O3 146.02(7) . 9_555 yes
O3 La O3 108.47(7) . 11_655 yes
O1 La O1 65.17(13) 1_655 3_655 yes
O1 La O3 58.75(7) 1_655 3_655 yes
O1 La O1 120.00(13) 1_655 3_665 yes
O1 La O1 120.00(12) 1_655 5_555 yes
O1 La O1 54.83(12) 1_655 5_665 yes
O1 La O3 119.50(7) 1_655 5_665 yes
O1 La O3 58.75(6) 1_655 7_665 yes
O1 La O3 119.50(6) 1_655 9_555 yes
O1 La O3 91.51(9) 1_655 11_655 yes
O1 La O3 91.51(9) 3_655 3_655 yes
O1 La O1 174.83(14) 3_655 3_665 yes
O1 La O1 54.83(14) 3_655 5_555 yes
O1 La O1 120.00(14) 3_655 5_665 yes
O1 La O3 119.50(5) 3_655 5_665 yes
O1 La O3 91.51(7) 3_655 7_665 yes
O1 La O3 119.50(7) 3_655 9_555 yes
O1 La O3 58.75(7) 3_655 11_655 yes
O1 La O3 91.51(9) 3_665 3_655 yes
O1 La O3 119.50(7) 5_555 3_655 yes
O1 La O3 58.75(7) 5_665 3_655 yes
O3 La O3 60.82(9) 3_655 5_665 yes
O3 La O3 108.47(8) 3_655 7_665 yes
O3 La O3 146.02(9) 3_655 9_555 yes
O3 La O3 146.02(10) 3_655 11_655 yes
O1 La O1 120.00(14) 3_665 5_555 yes
O1 La O1 65.17(14) 3_665 5_665 yes
O1 La O3 58.75(5) 3_665 5_665 yes
O1 La O3 91.51(7) 3_665 7_665 yes
O1 La O3 58.75(7) 3_665 9_555 yes
O1 La O3 119.50(7) 3_665 11_655 yes
O1 La O1 174.83(13) 5_555 5_665 yes
O1 La O3 91.51(7) 5_555 5_665 yes
O1 La O3 119.50(5) 5_555 7_665 yes
O1 La O3 91.51(8) 5_555 9_555 yes
O1 La O3 58.75(7) 5_555 11_655 yes
O1 La O3 91.51(7) 5_665 5_665 yes
O1 La O3 58.75(5) 5_665 7_665 yes
O1 La O3 91.51(8) 5_665 9_555 yes
O1 La O3 119.50(7) 5_665 11_655 yes
O3 La O3 146.02(5) 5_665 7_665 yes
O3 La O3 108.47(8) 5_665 9_555 yes
O3 La O3 146.02(10) 5_665 11_655 yes
O3 La O3 60.82(8) 7_665 9_555 yes
O3 La O3 60.82(7) 7_665 11_655 yes
O3 La O3 60.82(8) 9_555 11_655 yes
O2 Ni O2 110.32(12) . 3_665 yes
O2 Ni O2 110.32(10) . 5_565 yes
O2 Ni O5 108.61(7) . 8_565 yes
O2 Ni O2 110.32(13) 3_665 5_565 yes
O2 Ni O5 108.61(7) 3_665 8_565 yes
O2 Ni O5 108.61(7) 5_565 8_565 yes
O2 Al1 O2 84.70(12) . 3_555 yes
O2 Al1 O2 84.70(9) . 5_555 yes
O2 Al1 O2 180.00 . 8_555 yes
O2 Al1 O2 95.30(9) . 10_555 yes
O2 Al1 O2 84.70(14) 3_555 5_555 yes
O2 Al1 O2 95.30(14) 3_555 8_555 yes
O2 Al1 O2 180.00 3_555 10_555 yes
O2 Al1 O2 95.30(12) 5_555 8_555 yes
O2 Al1 O2 95.30(13) 5_555 10_555 yes
O2 Al1 O2 84.70(12) 8_555 10_555 yes
O2 Al2 O2 110.32(12) . 3_665 yes
O2 Al2 O2 110.32(10) . 5_565 yes
O2 Al2 O5 108.61(7) . 8_565 yes
O2 Al2 O2 110.32(13) 3_665 5_565 yes
O2 Al2 O5 108.61(7) 3_665 8_565 yes
O2 Al2 O5 108.61(7) 5_565 8_565 yes
O1 Al3 O3 164.72(14) . 1_565 yes
O1 Al3 O3 88.02(12) . 3_555 yes
O1 Al3 O1 80.34(15) . 3_665 yes
O1 Al3 O1 80.34(11) . 5_565 yes
O1 Al3 O3 88.02(10) . 5_665 yes
Al3 Al3 O1 48.14(9) 7_665 . yes
O3 Al3 O3 101.53(13) 1_565 3_555 yes
O1 Al3 O3 88.02(13) 3_665 1_565 yes
O1 Al3 O3 88.02(9) 5_565 1_565 yes
O3 Al3 O3 101.53(11) 1_565 5_665 yes
Al3 Al3 O3 116.57(9) 7_665 1_565 yes
O1 Al3 O3 164.72(15) 3_665 3_555 yes
O1 Al3 O3 88.02(14) 5_565 3_555 yes
O3 Al3 O3 101.53(14) 3_555 5_665 yes
Al3 Al3 O3 116.57(9) 7_665 3_555 yes
O1 Al3 O1 80.34(18) 3_665 5_565 yes
O1 Al3 O3 88.02(15) 3_665 5_665 yes
Al3 Al3 O1 48.14(10) 7_665 3_665 yes
O1 Al3 O3 164.72(15) 5_565 5_665 yes
Al3 Al3 O1 48.14(10) 7_665 5_565 yes
Al3 Al3 O3 116.57(9) 7_665 5_665 yes
O4 Al4 O5 175.52(17) 1_665 . yes
O3 Al4 O5 85.92(12) 3_655 . yes
O2 Al4 O5 91.56(13) 3_665 . yes
O2 Al4 O5 91.56(11) 5_665 . yes
O3 Al4 O5 85.92(11) 5_665 . yes
O3 Al4 O4 97.13(13) 3_655 1_665 yes
O2 Al4 O4 85.05(14) 3_665 1_665 yes
O2 Al4 O4 85.05(12) 5_665 1_665 yes
O3 Al4 O4 97.13(11) 5_665 1_665 yes
O2 Al4 O3 173.21(14) 3_665 3_655 yes
O2 Al4 O3 92.49(14) 5_665 3_655 yes
O3 Al4 O3 93.61(14) 3_655 5_665 yes
O2 Al4 O2 81.27(15) 3_665 5_665 yes
O2 Al4 O3 92.49(15) 3_665 5_665 yes
O2 Al4 O3 173.21(15) 5_665 5_665 yes
O1 Al5 O4 98.07(14) . . yes
O1 Al5 O1 118.07(19) . 3_555 yes
O1 Al5 O1 118.07(15) . 5_555 yes
Al5 Al5 O1 81.93(14) 7_555 . yes
O1 Al5 O4 98.07(14) 3_555 . yes
O1 Al5 O4 98.07(14) 5_555 . yes
Al5 Al5 O4 180.00 7_555 . yes
O1 Al5 O1 118.07(19) 3_555 5_555 yes
Al5 Al5 O1 81.93(14) 7_555 3_555 yes
Al5 Al5 O1 81.93(14) 7_555 5_555 yes
La O1 Al3 91.93(11) . . yes
La O1 La 174.83(16) . 1_455 yes
La O1 Al3 91.93(11) . 7_665 yes
Al3 O1 Al5 130.08(16) . . yes
La O1 Al3 91.93(11) 1_455 . yes
Al3 O1 Al5 146.21(17) . 7_555 yes
Al3 O1 Al3 83.71(16) . 7_665 yes
Al5 O1 Al5 16.1(2) . 7_555 yes
Al3 O1 Al5 146.21(17) 7_665 . yes
La O1 Al3 91.93(11) 1_455 7_665 yes
Al3 O1 Al5 130.08(16) 7_665 7_555 yes
Ni O2 Al1 122.45(12) . . yes
Ni O2 Al4 120.90(15) . 3_655 yes
Ni O2 Al4 120.90(14) . 5_565 yes
Al1 O2 Al2 122.45(12) . . yes
Al1 O2 Al4 96.90(13) . 3_655 yes
Al1 O2 Al4 96.90(13) . 5_565 yes
Al2 O2 Al4 120.90(15) . 3_655 yes
Al2 O2 Al4 120.90(14) . 5_565 yes
Al4 O2 Al4 91.88(12) 3_655 5_565 yes
La O3 Al3 99.19(10) . 1_545 yes
La O3 Al4 100.53(11) . 3_655 yes
La O3 Al4 100.53(10) . 5_665 yes
Al3 O3 Al4 126.70(14) 1_545 3_655 yes
Al3 O3 Al4 126.70(13) 1_545 5_665 yes
Al4 O3 Al4 97.29(13) 3_655 5_665 yes
Al4 O4 Al5 120.19(12) 1_445 . yes
Al4 O4 Al5 120.19(12) 3_655 . yes
Al4 O4 Al5 120.19(12) 5_565 . yes
Al4 O4 Al4 96.93(17) 1_445 3_655 yes
Al4 O4 Al4 96.93(16) 1_445 5_565 yes
Al4 O4 Al4 96.93(17) 3_655 5_565 yes
Al4 O5 Al4 90.84(16) . 3_655 yes
Al4 O5 Al4 90.84(16) . 5_665 yes
Ni O5 Al4 124.67(11) 8_665 . yes
Al4 O5 Al4 90.84(17) 3_655 5_665 yes
Ni O5 Al4 124.67(11) 8_665 3_655 yes
Ni O5 Al4 124.67(11) 8_665 5_665 yes

loop_
_geom_bond_atom_site_label_1
_geom_bond_atom_site_label_2
_geom_bond_distance
_geom_bond_site_symmetry_2
_geom_bond_publ_flag
La O1 2.798(3) . yes
La O3 2.670(2) . yes
La O1 2.798(3) 1_655 yes
La O1 2.798(5) 3_655 yes
La O3 2.670(3) 3_655 yes
La O1 2.798(5) 3_665 yes
La O1 2.798(3) 5_555 yes
La O1 2.798(3) 5_665 yes
La O3 2.670(3) 5_665 yes
La O3 2.670(2) 7_665 yes
La O3 2.670(2) 9_555 yes
La O3 2.670(2) 11_655 yes
Ni O2 1.856(3) . yes
Ni O2 1.856(4) 3_665 yes
Ni O2 1.856(3) 5_565 yes
Ni O5 1.858(4) 8_565 yes
Al1 O2 1.888(3) . yes
Al1 O2 1.888(3) 3_555 yes
Al1 O2 1.888(3) 5_555 yes
Al1 O2 1.888(3) 8_555 yes
Al1 O2 1.888(3) 10_555 yes
Al2 O2 1.856(3) . yes
Al2 O2 1.856(4) 3_665 yes
Al2 O2 1.856(3) 5_565 yes
Al2 O5 1.858(4) 8_565 yes
Al3 O1 1.997(3) . yes
Al3 O3 1.864(3) 1_565 yes
Al3 O3 1.864(3) 3_555 yes
Al3 O1 1.997(4) 3_665 yes
Al3 O1 1.997(4) 5_565 yes
Al3 O3 1.864(3) 5_665 yes
Al3 Al3 2.665(3) 7_665 yes
Al4 O5 1.953(3) . yes
Al4 O4 1.875(3) 1_665 yes
Al4 O3 1.854(3) 3_655 yes
Al4 O2 1.953(4) 3_665 yes
Al4 O2 1.953(3) 5_665 yes
Al4 O3 1.854(3) 5_665 yes
Al5 O1 1.757(4) . yes
Al5 O4 1.939(6) . yes
Al5 O1 1.757(5) 3_555 yes
Al5 O1 1.757(5) 5_555 yes
Al5 Al5 0.493(6) 7_555 yes

loop_
_geom_torsion_atom_site_label_1
_geom_torsion_atom_site_label_2
_geom_torsion_atom_site_label_3
_geom_torsion_atom_site_label_4
_geom_torsion
_geom_torsion_publ_flag
O3 La O1 Al3 -83.85(10) no
O3 La O1 Al5 46.19(15) no
O4 Al5 O1 La -90.36(2) no
O4 Al5 O1 Al3 0.0(2) no
